data_2005435
loop_
_publ_author_name
'Mizuguchi, J.'

_publ_section_title 5,15-Diaza-6,16-dihydroxytetrabenzo[<i>b</i>,<i>e</i>,<i>k</i>,<i>n</i>]perylene
_journal_issue 9
_journal_name_full 'Acta Crystallographica Section C'
_journal_page_first 2315
_journal_page_last 2317
_journal_paper_doi 10.1107/S0108270196004271
_journal_volume 52
_journal_year 1996
_chemical_formula_sum 'C34 H18 N2 O2'
_chemical_formula_weight 486.53
_space_group_IT_number 14
_symmetry_cell_setting monoclinic
_symmetry_space_group_name_Hall '-P 2yn'
_symmetry_space_group_name_H-M 'P 1 21/n 1'
_atom_type_scat_source IntTabIV
_cell_angle_alpha 90
_cell_angle_beta 95.17(1)
_cell_angle_gamma 90
_cell_formula_units_Z 2
_cell_length_a 10.599(1)
_cell_length_b 3.775(1)
_cell_length_c 26.517(3)
_cell_measurement_reflns_used 25
_cell_measurement_temperature 293
_cell_measurement_theta_max 22.1
_cell_measurement_theta_min 11.6
_cell_volume 1056.7(3)
_computing_molecular_graphics 'ORTEPII (Johnson, 1976), SCHAKAL92 (Keller, 1992)'
_computing_structure_refinement 'SDP in MULTAN82'
_computing_structure_solution 'SDP in MULTAN82 (Main et al., 1982)'
_diffrn_measurement_device 'Philips PW1100'
_diffrn_measurement_method '\q/2\q scans'
_diffrn_radiation_type MoK\a
_diffrn_radiation_wavelength 0.71073
_diffrn_reflns_av_R_equivalents 0.019
_diffrn_reflns_limit_h_max 14
_diffrn_reflns_limit_h_min -14
_diffrn_reflns_limit_k_max 5
_diffrn_reflns_limit_k_min 0
_diffrn_reflns_limit_l_max 37
_diffrn_reflns_limit_l_min 0
_diffrn_reflns_number 3162
_diffrn_reflns_theta_max 30
_diffrn_standards_decay_% 3
_diffrn_standards_interval_time 120
_diffrn_standards_number 3
_exptl_absorpt_coefficient_mu 0.096
_exptl_absorpt_correction_type none
_exptl_crystal_colour black
_exptl_crystal_density_diffrn 1.529
_exptl_crystal_density_meas 1.520
_exptl_crystal_density_method 'flotation in chloroform/dichloromethane'
_exptl_crystal_description 'acicular platelet'
_exptl_crystal_size_max 0.63
_exptl_crystal_size_mid 0.36
_exptl_crystal_size_min 0.18
_refine_diff_density_max 0.211
_refine_diff_density_min -0.184
_refine_ls_extinction_method none
_refine_ls_goodness_of_fit_obs 1.212
_refine_ls_number_parameters 205
_refine_ls_number_reflns 1822
_refine_ls_R_factor_obs 0.058
_refine_ls_shift/esd_max 0.028
_refine_ls_structure_factor_coef F
_refine_ls_weighting_details 'w = 1/\s^2^(F)'
_refine_ls_weighting_scheme calc
_refine_ls_wR_factor_obs 0.065
_reflns_number_observed 1822
_reflns_number_total 3102
_reflns_observed_criterion I>3\s(I)
_cod_data_source_file ta1086.cif
_cod_data_source_block ta1086a
_cod_depositor_comments
;
The following automatic conversions were performed:

'_refine_ls_weighting_scheme' value 'w = 1/\s^2^(F)' was changed to
'calc'. New tag '_refine_ls_weighting_details' was created. The value
of the new tag was set to 'w = 1/\s^2^(F)'.

Automatic conversion script
Id: cif_fix_values 3143 2015-03-26 13:38:13Z robertas 
;
_cod_original_sg_symbol_H-M 'P 21/n'
_cod_database_code 2005435

loop_
_symmetry_equiv_pos_as_xyz
x,y,z
1/2+x,1/2-y,1/2+z
-x,-y,-z
1/2-x,1/2+y,1/2-z

loop_
_atom_site_label
_atom_site_fract_x
_atom_site_fract_y
_atom_site_fract_z
_atom_site_U_iso_or_equiv
O1 -.2433(6) .065(2) .0704(3) .0377
O2* .318(2) .864(5) -.0184(6) .0215
N3 .2521(5) .706(2) .0171(2) .0334
C4 .0661(5) .454(2) .0502(2) .0240
C5 -.0639(5) .348(2) .0401(2) .0247
C6 -.1275(5) .201(2) .0784(2) .0246
C7 -.0702(6) .211(2) .1292(2) .0277
C8 -.1443(6) .119(2) .1686(3) .0326
C9 -.0976(7) .160(2) .2181(3) .0368
C10 .0226(7) .305(2) .2298(2) .0354
C11 .0973(6) .389(2) .1916(2) .0327
C12 .0560(5) .333(2) .1402(2) .0262
C13 .1304(5) .416(2) .0984(2) .0252
C14 .2671(5) .462(2) .1032(2) .0258
C15 .3493(6) .337(2) .1444(2) .0308
C16 .4785(6) .386(2) .1461(3) .0334
C17 .5321(6) .561(2) .1067(3) .0341
C18 .4571(6) .675(2) .0648(3) .0313
C19 .3252(5) .618(2) .0623(2) .0273
C20 .1285(5) .606(2) .0092(2) .0251
H81 -.225(6) .02(2) .158(2) ?
H91 -.147(6) .10(2) .243(3) ?
H101 .056(6) .37(2) .264(3) ?
H111 .167(7) .51(2) .202(3) ?
H151 .317(6) .16(2) .170(2) ?
H161 .535(6) .22(2) .171(3) ?
H171 .617(7) .69(2) .107(3) ?
H181 .493(6) .90(2) .036(3) ?
H1 -.301 -.012 .026 ?

loop_
_geom_angle_atom_site_label_1
_geom_angle_atom_site_label_2
_geom_angle_atom_site_label_3
_geom_angle_site_symmetry_1
_geom_angle_site_symmetry_3
_geom_angle
_geom_angle_publ_flag
N3 O2 O1 . 3_565 116.0(12) yes
C13 C4 C5 . . 121.5(5) yes
C20 C4 C13 . . 120.7(5) yes
C20 C5 C4 3_565 . 120.5(5) yes
C5 C6 O1 . . 122.7(6) yes
C7 C6 C5 . . 119.2(5) yes
C12 C7 C6 . . 121.0(5) yes
C9 C8 C7 . . 120.4(6) yes
C11 C10 C9 . . 120.0(6) yes
C11 C12 C7 . . 116.9(5) yes
C13 C12 C11 . . 124.2(6) yes
C14 C13 C4 . . 117.8(5) yes
C15 C14 C13 . . 124.5(6) yes
C19 C14 C15 . . 116.5(5) yes
C17 C16 C15 . . 120.5(6) yes
C19 C18 C17 . . 119.2(6) yes
C18 C19 N3 . . 118.0(6) yes
C4 C20 N3 . . 119.7(5) yes
C5 C20 C4 3_565 . 121.6(5) yes
C20 N3 C19 . . 120.8(5) yes
C20 C4 C5 . . 117.9(5) yes
C6 C5 C4 . . 119.8(5) yes
C20 C5 C6 3_565 . 119.7(5) yes
C7 C6 O1 . . 118.0(6) yes
C8 C7 C6 . . 118.4(6) yes
C12 C7 C8 . . 120.4(6) yes
C10 C9 C8 . . 120.2(6) yes
C12 C11 C10 . . 121.8(6) yes
C13 C12 C7 . . 118.7(5) yes
C12 C13 C4 . . 117.7(5) yes
C14 C13 C12 . . 124.4(5) yes
C19 C14 C13 . . 118.7(5) yes
C16 C15 C14 . . 121.4(6) yes
C18 C17 C16 . . 120.5(6) yes
C14 C19 N3 . . 120.3(5) yes
C18 C19 C14 . . 121.6(6) yes
C5 C20 N3 3_565 . 118.6(5) yes

loop_
_geom_bond_atom_site_label_1
_geom_bond_atom_site_label_2
_geom_bond_site_symmetry_2
_geom_bond_distance
_geom_bond_publ_flag
O1 C6 . 1.330(9) yes
N3 C20 . 1.362(7) yes
C4 C13 . 1.401(8) yes
C5 C6 . 1.385(8) yes
C6 C7 . 1.427(8) yes
C7 C12 . 1.420(8) yes
C9 C10 . 1.390(10) yes
C11 C12 . 1.411(9) yes
C13 C14 . 1.453(8) yes
C14 C19 . 1.421(8) yes
C16 C17 . 1.400(10) yes
C18 C19 . 1.410(8) yes
N3 C19 . 1.409(8) yes
C4 C5 . 1.437(7) yes
C4 C20 . 1.440(8) yes
C5 C20 3_565 1.431(8) yes
C7 C8 . 1.406(8) yes
C8 C9 . 1.370(10) yes
C10 C11 . 1.378(9) yes
C12 C13 . 1.452(8) yes
C14 C15 . 1.417(9) yes
C15 C16 . 1.378(9) yes
C17 C18 . 1.376(9) yes
